data_7124989
loop_
_publ_author_name
'Cecot, Giacomo'
'Alameddine, Bassam'
'Prior, St\'ephanie'
'Zorzi, Rita De'
'Geremia, Silvano'
'Scopelliti, Rosario'
'Fadaei, Farzaneh T.'
'Solari, Euro'
'Severin, Kay'

_publ_section_title
;
 Large heterometallic coordination cages with gyrobifastigium-like
 geometry.
;
_journal_issue 75
_journal_name_full 'Chemical communications (Cambridge, England)'
_journal_page_first 11243
_journal_page_last 11246
_journal_paper_doi 10.1039/c6cc06066h
_journal_volume 52
_journal_year 2016
_chemical_formula_moiety 'C30 H36 B2 Br4 Fe N6 O6'
_chemical_formula_sum 'C30 H36 B2 Br4 Fe N6 O6'
_chemical_formula_weight 973.76
_space_group_crystal_system monoclinic
_space_group_IT_number 15
_space_group_name_Hall '-C 2yc'
_space_group_name_H-M_alt 'C 1 2/c 1'
_atom_sites_solution_hydrogens geom
_atom_sites_solution_primary direct
_atom_sites_solution_secondary difmap
_audit_creation_date 2016-05-30
_audit_creation_method
;
Olex2 1.2
(compiled 2015.09.30 svn.r3233 for OlexSys, GUI svn.r5103)
;
_audit_update_record
;
2016-07-13 deposited with the CCDC.
2016-08-19 downloaded from the CCDC.
;
_cell_angle_alpha 90
_cell_angle_beta 117.658(7)
_cell_angle_gamma 90
_cell_formula_units_Z 4
_cell_length_a 26.140(4)
_cell_length_b 8.4019(12)
_cell_length_c 18.4972(13)
_cell_measurement_reflns_used 183
_cell_measurement_temperature 120(2)
_cell_measurement_theta_max 22
_cell_measurement_theta_min 3
_cell_volume 3598.3(8)
_computing_cell_refinement 'Dirax/lsq (Duisenberg & Schreurs, 1989-2000)'
_computing_data_collection "'Collect (Bruker AXS BV, 1997-2004)"
_computing_data_reduction 'EvalCCD (Duisenberg & Schreurs, 1990-2000)'
_computing_molecular_graphics 'Olex2 (Dolomanov et al., 2009)'
_computing_publication_material 'Olex2 (Dolomanov et al., 2009)'
_computing_structure_refinement 'ShelXL (Sheldrick, 2015)'
_computing_structure_solution 'ShelXT (Sheldrick, 2015)'
_diffrn_ambient_temperature 120.00
_diffrn_measured_fraction_theta_full 0.998
_diffrn_measured_fraction_theta_max 0.998
_diffrn_measurement_device_type 'Bruker APEX II CCD'
_diffrn_measurement_method '\w scans'
_diffrn_radiation_monochromator graphite
_diffrn_radiation_type MoK\a
_diffrn_radiation_wavelength 0.71073
_diffrn_reflns_av_R_equivalents 0.0755
_diffrn_reflns_av_unetI/netI 0.0578
_diffrn_reflns_Laue_measured_fraction_full 0.998
_diffrn_reflns_Laue_measured_fraction_max 0.998
_diffrn_reflns_limit_h_max 33
_diffrn_reflns_limit_h_min -33
_diffrn_reflns_limit_k_max 10
_diffrn_reflns_limit_k_min -10
_diffrn_reflns_limit_l_max 24
_diffrn_reflns_limit_l_min -23
_diffrn_reflns_number 23401
_diffrn_reflns_point_group_measured_fraction_full 0.998
_diffrn_reflns_point_group_measured_fraction_max 0.998
_diffrn_reflns_theta_full 25.242
_diffrn_reflns_theta_max 27.497
_diffrn_reflns_theta_min 2.579
_diffrn_source 'sealed tube'
_exptl_absorpt_coefficient_mu 4.912
_exptl_absorpt_correction_T_max 0.7456
_exptl_absorpt_correction_T_min 0.3947
_exptl_absorpt_correction_type multi-scan
_exptl_absorpt_process_details
;
SADABS-2008/1 (Bruker,2008) was used for absorption correction.
wR2(int) was 0.1279 before and 0.0888 after correction.
The Ratio of minimum to maximum transmission is 0.5294.
The \l/2 correction factor is 0.0015.
;
_exptl_crystal_colour 'clear light orange'
_exptl_crystal_colour_lustre clear
_exptl_crystal_colour_modifier light
_exptl_crystal_colour_primary orange
_exptl_crystal_density_diffrn 1.798
_exptl_crystal_density_method 'not measured'
_exptl_crystal_description prism
_exptl_crystal_F_000 1928
_exptl_crystal_size_max 0.337
_exptl_crystal_size_mid 0.168
_exptl_crystal_size_min 0.158
_refine_diff_density_max 0.670
_refine_diff_density_min -0.506
_refine_diff_density_rms 0.128
_refine_ls_extinction_method none
_refine_ls_goodness_of_fit_ref 1.119
_refine_ls_hydrogen_treatment constr
_refine_ls_matrix_type full
_refine_ls_number_parameters 225
_refine_ls_number_reflns 4117
_refine_ls_number_restraints 0
_refine_ls_restrained_S_all 1.119
_refine_ls_R_factor_all 0.0700
_refine_ls_R_factor_gt 0.0442
_refine_ls_shift/su_max 0.000
_refine_ls_shift/su_mean 0.000
_refine_ls_structure_factor_coef Fsqd
_refine_ls_weighting_details 'w=1/[\s^2^(Fo^2^)+(0.0203P)^2^+16.9794P] where P=(Fo^2^+2Fc^2^)/3'
_refine_ls_weighting_scheme calc
_refine_ls_wR_factor_gt 0.0834
_refine_ls_wR_factor_ref 0.0931
_reflns_Friedel_coverage 0.000
_reflns_number_gt 3129
_reflns_number_total 4117
_reflns_threshold_expression 'I > 2\s(I)'
_cod_data_source_file c6cc06066h2.cif
_cod_data_source_block ba1508
_cod_original_cell_volume 3598.2(8)
_cod_database_code 7124989
_shelx_space_group_comment
;
The symmetry employed for this shelxl refinement is uniquely defined
by the following loop, which should always be used as a source of
symmetry information in preference to the above space-group names.
They are only intended as comments.
;
_olex2_refinement_description
;
1. Fixed Uiso
 At 1.2 times of:
  All C(H) groups, All C(H,H) groups
 At 1.5 times of:
  All C(H,H,H) groups
2.a Secondary CH2 refined with riding coordinates:
 C5(H5A,H5B), C8(H8A,H8B), C2(H2A,H2B)
2.b Aromatic/amide H refined with riding coordinates:
 C15(H15), C13(H13), C11(H11)
2.c Idealised Me refined as rotating group:
 C9(H9A,H9B,H9C), C3(H3A,H3B,H3C), C6(H6A,H6B,H6C)
;
_shelx_shelxl_version_number 2014/7
_olex2_date_sample_submission 2016-05-30
_olex2_submission_original_sample_id BA1508
_olex2_submission_special_instructions 'No special instructions were received'

loop_
_space_group_symop_operation_xyz
'x, y, z'
'-x, y, -z+1/2'
'x+1/2, y+1/2, z'
'-x+1/2, y+1/2, -z+1/2'
'-x, -y, -z'
'x, -y, z-1/2'
'-x+1/2, -y+1/2, -z'
'x+1/2, -y+1/2, z-1/2'

loop_
_atom_site_label
_atom_site_type_symbol
_atom_site_fract_x
_atom_site_fract_y
_atom_site_fract_z
_atom_site_U_iso_or_equiv
_atom_site_adp_type
_atom_site_occupancy
_atom_site_site_symmetry_order
_atom_site_calc_flag
_atom_site_refinement_flags_posn
_atom_site_refinement_flags_adp
_atom_site_refinement_flags_occupancy
Br1 Br -0.13739(2) 0.44933(5) 0.56176(3) 0.02358(12) Uani 1 1 d . . .
Br2 Br -0.28924(2) 0.07439(6) 0.29165(3) 0.03013(14) Uani 1 1 d . . .
Fe1 Fe 0.0000 0.26092(9) 0.2500 0.01005(17) Uani 1 2 d S T P
O3 O -0.08431(11) 0.4188(3) 0.28521(16) 0.0141(6) Uani 1 1 d . . .
O1 O -0.01915(11) 0.2358(3) 0.39242(15) 0.0136(6) Uani 1 1 d . . .
O2 O -0.09625(12) 0.1274(3) 0.26421(15) 0.0138(6) Uani 1 1 d . . .
N3 N -0.04195(13) 0.4365(4) 0.26091(18) 0.0094(6) Uani 1 1 d . . .
N2 N -0.06822(13) 0.1403(4) 0.21667(18) 0.0110(7) Uani 1 1 d . . .
C10 C -0.12474(17) 0.2596(4) 0.3614(2) 0.0141(8) Uani 1 1 d . . .
C15 C -0.17738(17) 0.1790(5) 0.3206(2) 0.0161(9) Uani 1 1 d . . .
H15 H -0.1856 0.1205 0.2725 0.019 Uiso 1 1 calc R . .
C13 C -0.20703(18) 0.2659(5) 0.4206(2) 0.0190(9) Uani 1 1 d . . .
H13 H -0.2347 0.2688 0.4403 0.023 Uiso 1 1 calc R . .
C14 C -0.21775(18) 0.1833(5) 0.3497(3) 0.0184(9) Uani 1 1 d . . .
B1 B -0.07955(19) 0.2597(5) 0.3256(3) 0.0134(9) Uani 1 1 d . . .
C12 C -0.15437(18) 0.3440(5) 0.4614(2) 0.0157(8) Uani 1 1 d . . .
C11 C -0.11366(17) 0.3436(5) 0.4329(2) 0.0148(8) Uani 1 1 d . . .
H11 H -0.0784 0.3999 0.4617 0.018 Uiso 1 1 calc R . .
N1 N 0.01869(14) 0.2095(4) 0.36081(18) 0.0113(7) Uani 1 1 d . . .
C7 C -0.02415(16) 0.5815(4) 0.2594(2) 0.0112(8) Uani 1 1 d . . .
C1 C 0.06539(17) 0.1245(5) 0.4047(2) 0.0142(8) Uani 1 1 d . . .
C5 C -0.15506(17) 0.0144(5) 0.1075(2) 0.0176(9) Uani 1 1 d . . .
H5A H -0.1556 -0.0617 0.1480 0.021 Uiso 1 1 calc R . .
H5B H -0.1629 -0.0457 0.0574 0.021 Uiso 1 1 calc R . .
C8 C -0.04842(17) 0.7286(5) 0.2786(2) 0.0154(8) Uani 1 1 d . . .
H8A H -0.0898 0.7115 0.2623 0.018 Uiso 1 1 calc R . .
H8B H -0.0454 0.8191 0.2464 0.018 Uiso 1 1 calc R . .
C9 C -0.0165(2) 0.7701(5) 0.3695(3) 0.0246(10) Uani 1 1 d . . .
H9A H -0.0327 0.8678 0.3794 0.037 Uiso 1 1 calc GR . .
H9B H 0.0246 0.7864 0.3859 0.037 Uiso 1 1 calc GR . .
H9C H -0.0208 0.6828 0.4013 0.037 Uiso 1 1 calc GR . .
C2 C 0.08286(18) 0.0703(5) 0.4901(2) 0.0174(9) Uani 1 1 d . . .
H2A H 0.1026 -0.0339 0.4992 0.021 Uiso 1 1 calc R . .
H2B H 0.0478 0.0551 0.4969 0.021 Uiso 1 1 calc R . .
C4 C -0.09663(17) 0.0906(4) 0.1410(2) 0.0131(8) Uani 1 1 d . . .
C3 C 0.1233(2) 0.1894(6) 0.5549(3) 0.0302(11) Uani 1 1 d . . .
H3A H 0.1042 0.2931 0.5459 0.045 Uiso 1 1 calc GR . .
H3B H 0.1591 0.2004 0.5505 0.045 Uiso 1 1 calc GR . .
H3C H 0.1324 0.1503 0.6095 0.045 Uiso 1 1 calc GR . .
C6 C -0.20230(19) 0.1404(6) 0.0877(3) 0.0337(12) Uani 1 1 d . . .
H6A H -0.2027 0.2135 0.0462 0.051 Uiso 1 1 calc GR . .
H6B H -0.1944 0.2002 0.1373 0.051 Uiso 1 1 calc GR . .
H6C H -0.2400 0.0879 0.0670 0.051 Uiso 1 1 calc GR . .

loop_
_atom_site_aniso_label
_atom_site_aniso_U_11
_atom_site_aniso_U_22
_atom_site_aniso_U_33
_atom_site_aniso_U_23
_atom_site_aniso_U_13
_atom_site_aniso_U_12
Br1 0.0302(3) 0.0263(2) 0.0161(2) -0.00207(18) 0.01231(19) 0.00483(19)
Br2 0.0203(2) 0.0384(3) 0.0355(3) -0.0101(2) 0.0162(2) -0.0108(2)
Fe1 0.0116(4) 0.0088(4) 0.0100(4) 0.000 0.0053(3) 0.000
O3 0.0136(14) 0.0129(14) 0.0168(14) 0.0025(11) 0.0080(12) -0.0003(11)
O1 0.0111(14) 0.0187(15) 0.0129(14) -0.0016(11) 0.0072(11) -0.0003(11)
O2 0.0168(15) 0.0145(14) 0.0145(14) -0.0001(11) 0.0111(12) -0.0038(12)
N3 0.0066(15) 0.0117(16) 0.0098(16) 0.0023(12) 0.0036(12) 0.0006(13)
N2 0.0081(16) 0.0122(16) 0.0150(17) 0.0018(13) 0.0072(13) -0.0005(13)
C10 0.018(2) 0.0116(19) 0.0122(19) 0.0055(15) 0.0061(16) 0.0024(16)
C15 0.018(2) 0.017(2) 0.012(2) -0.0020(16) 0.0058(17) 0.0008(17)
C13 0.019(2) 0.020(2) 0.023(2) 0.0013(17) 0.0139(18) -0.0002(18)
C14 0.013(2) 0.017(2) 0.024(2) 0.0010(17) 0.0083(18) 0.0009(17)
B1 0.016(2) 0.009(2) 0.015(2) 0.0012(17) 0.0066(19) 0.0010(18)
C12 0.021(2) 0.012(2) 0.015(2) 0.0022(15) 0.0089(17) 0.0040(17)
C11 0.015(2) 0.0129(19) 0.015(2) 0.0020(16) 0.0062(17) -0.0009(16)
N1 0.0122(17) 0.0104(16) 0.0120(16) -0.0009(12) 0.0064(13) 0.0018(13)
C7 0.0108(19) 0.0116(19) 0.0090(18) -0.0008(14) 0.0027(15) 0.0006(15)
C1 0.014(2) 0.0101(18) 0.017(2) -0.0006(15) 0.0054(17) -0.0029(15)
C5 0.016(2) 0.018(2) 0.016(2) -0.0005(16) 0.0062(17) -0.0029(17)
C8 0.016(2) 0.012(2) 0.017(2) -0.0005(15) 0.0068(17) 0.0021(16)
C9 0.029(3) 0.019(2) 0.025(2) -0.0048(18) 0.011(2) 0.0039(19)
C2 0.020(2) 0.017(2) 0.013(2) 0.0034(16) 0.0059(17) 0.0041(17)
C4 0.013(2) 0.0116(19) 0.013(2) 0.0020(14) 0.0039(16) 0.0009(15)
C3 0.043(3) 0.029(3) 0.014(2) -0.0018(18) 0.008(2) -0.004(2)
C6 0.016(2) 0.034(3) 0.040(3) 0.012(2) 0.004(2) -0.001(2)

loop_
_atom_type_symbol
_atom_type_description
_atom_type_scat_dispersion_real
_atom_type_scat_dispersion_imag
_atom_type_scat_source
C C 0.0033 0.0016 'International Tables Vol C Tables 4.2.6.8 and 6.1.1.4'
H H 0.0000 0.0000 'International Tables Vol C Tables 4.2.6.8 and 6.1.1.4'
B B 0.0013 0.0007 'International Tables Vol C Tables 4.2.6.8 and 6.1.1.4'
N N 0.0061 0.0033 'International Tables Vol C Tables 4.2.6.8 and 6.1.1.4'
O O 0.0106 0.0060 'International Tables Vol C Tables 4.2.6.8 and 6.1.1.4'
Fe Fe 0.3463 0.8444 'International Tables Vol C Tables 4.2.6.8 and 6.1.1.4'
Br Br -0.2901 2.4595 'International Tables Vol C Tables 4.2.6.8 and 6.1.1.4'

loop_
_geom_angle_atom_site_label_1
_geom_angle_atom_site_label_2
_geom_angle_atom_site_label_3
_geom_angle
_geom_angle_site_symmetry_1
_geom_angle_site_symmetry_3
N3 Fe1 N3 78.43(18) 2 .
N3 Fe1 N1 114.42(13) . 2
N3 Fe1 N1 86.28(13) 2 2
N3 Fe1 N1 114.42(13) 2 .
N3 Fe1 N1 86.28(13) . .
N2 Fe1 N3 152.17(13) 2 .
N2 Fe1 N3 152.17(13) . 2
N2 Fe1 N3 86.99(13) 2 2
N2 Fe1 N3 86.99(13) . .
N2 Fe1 N2 115.07(19) . 2
N2 Fe1 N1 78.29(13) 2 .
N2 Fe1 N1 87.79(13) 2 2
N2 Fe1 N1 78.29(13) . 2
N2 Fe1 N1 87.79(13) . .
N1 Fe1 N1 154.01(18) 2 .
N3 O3 B1 111.2(3) . .
N1 O1 B1 111.1(3) . .
N2 O2 B1 111.6(3) . .
O3 N3 Fe1 122.6(2) . .
C7 N3 Fe1 119.4(3) . .
C7 N3 O3 116.9(3) . .
O2 N2 Fe1 122.1(2) . .
C4 N2 Fe1 120.0(3) . .
C4 N2 O2 116.6(3) . .
C15 C10 B1 120.5(4) . .
C15 C10 C11 118.1(4) . .
C11 C10 B1 121.3(4) . .
C10 C15 H15 119.6 . .
C14 C15 C10 120.8(4) . .
C14 C15 H15 119.6 . .
C14 C13 H13 121.2 . .
C12 C13 H13 121.2 . .
C12 C13 C14 117.5(4) . .
C15 C14 Br2 119.5(3) . .
C15 C14 C13 121.4(4) . .
C13 C14 Br2 119.1(3) . .
O3 B1 C10 107.4(3) . .
O1 B1 O3 109.9(3) . .
O1 B1 O2 110.4(3) . .
O1 B1 C10 110.9(3) . .
O2 B1 O3 110.7(3) . .
O2 B1 C10 107.5(3) . .
C13 C12 Br1 118.1(3) . .
C13 C12 C11 122.2(4) . .
C11 C12 Br1 119.7(3) . .
C10 C11 H11 120.0 . .
C12 C11 C10 119.9(4) . .
C12 C11 H11 120.0 . .
O1 N1 Fe1 122.5(2) . .
C1 N1 Fe1 118.9(3) . .
C1 N1 O1 117.8(3) . .
N3 C7 C7 111.2(2) . 2
N3 C7 C8 124.5(3) . .
C7 C7 C8 124.3(2) 2 .
N1 C1 C2 123.8(4) . .
N1 C1 C4 111.0(3) . 2
C4 C1 C2 125.2(4) 2 .
H5A C5 H5B 108.1 . .
C4 C5 H5A 109.5 . .
C4 C5 H5B 109.5 . .
C4 C5 C6 110.9(3) . .
C6 C5 H5A 109.5 . .
C6 C5 H5B 109.5 . .
C7 C8 H8A 109.3 . .
C7 C8 H8B 109.3 . .
C7 C8 C9 111.8(3) . .
H8A C8 H8B 107.9 . .
C9 C8 H8A 109.3 . .
C9 C8 H8B 109.3 . .
C8 C9 H9A 109.5 . .
C8 C9 H9B 109.5 . .
C8 C9 H9C 109.5 . .
H9A C9 H9B 109.5 . .
H9A C9 H9C 109.5 . .
H9B C9 H9C 109.5 . .
C1 C2 H2A 109.1 . .
C1 C2 H2B 109.1 . .
C1 C2 C3 112.7(3) . .
H2A C2 H2B 107.8 . .
C3 C2 H2A 109.1 . .
C3 C2 H2B 109.1 . .
N2 C4 C1 111.5(3) . 2
N2 C4 C5 122.7(3) . .
C1 C4 C5 125.8(3) 2 .
C2 C3 H3A 109.5 . .
C2 C3 H3B 109.5 . .
C2 C3 H3C 109.5 . .
H3A C3 H3B 109.5 . .
H3A C3 H3C 109.5 . .
H3B C3 H3C 109.5 . .
C5 C6 H6A 109.5 . .
C5 C6 H6B 109.5 . .
C5 C6 H6C 109.5 . .
H6A C6 H6B 109.5 . .
H6A C6 H6C 109.5 . .
H6B C6 H6C 109.5 . .

loop_
_geom_bond_atom_site_label_1
_geom_bond_atom_site_label_2
_geom_bond_distance
_geom_bond_site_symmetry_2
Br1 C12 1.914(4) .
Br2 C14 1.903(4) .
Fe1 N3 1.903(3) 2
Fe1 N3 1.904(3) .
Fe1 N2 1.889(3) .
Fe1 N2 1.889(3) 2
Fe1 N1 1.923(3) 2
Fe1 N1 1.923(3) .
O3 N3 1.383(4) .
O3 B1 1.508(5) .
O1 B1 1.500(5) .
O1 N1 1.381(4) .
O2 N2 1.386(4) .
O2 B1 1.502(5) .
N3 C7 1.310(5) .
N2 C4 1.312(5) .
C10 C15 1.399(5) .
C10 B1 1.599(6) .
C10 C11 1.405(5) .
C15 H15 0.9500 .
C15 C14 1.390(6) .
C13 H13 0.9500 .
C13 C14 1.392(6) .
C13 C12 1.389(6) .
C12 C11 1.390(6) .
C11 H11 0.9500 .
N1 C1 1.319(5) .
C7 C7 1.457(8) 2
C7 C8 1.505(5) .
C1 C2 1.498(5) .
C1 C4 1.450(5) 2
C5 H5A 0.9900 .
C5 H5B 0.9900 .
C5 C4 1.499(5) .
C5 C6 1.536(6) .
C8 H8A 0.9900 .
C8 H8B 0.9900 .
C8 C9 1.531(6) .
C9 H9A 0.9800 .
C9 H9B 0.9800 .
C9 H9C 0.9800 .
C2 H2A 0.9900 .
C2 H2B 0.9900 .
C2 C3 1.542(6) .
C4 C1 1.450(5) 2
C3 H3A 0.9800 .
C3 H3B 0.9800 .
C3 H3C 0.9800 .
C6 H6A 0.9800 .
C6 H6B 0.9800 .
C6 H6C 0.9800 .

loop_
_geom_torsion_atom_site_label_1
_geom_torsion_atom_site_label_2
_geom_torsion_atom_site_label_3
_geom_torsion_atom_site_label_4
_geom_torsion
_geom_torsion_site_symmetry_1
_geom_torsion_site_symmetry_4
Br1 C12 C11 C10 176.8(3) . .
Fe1 N3 C7 C7 5.9(5) . 2
Fe1 N3 C7 C8 -171.4(3) . .
Fe1 N2 C4 C1 6.6(4) . 2
Fe1 N2 C4 C5 -171.3(3) . .
Fe1 N1 C1 C2 -176.9(3) . .
Fe1 N1 C1 C4 2.7(4) . 2
O3 N3 C7 C7 174.4(4) . 2
O3 N3 C7 C8 -2.8(5) . .
O1 N1 C1 C2 -6.9(5) . .
O1 N1 C1 C4 172.7(3) . 2
O2 N2 C4 C1 174.3(3) . 2
O2 N2 C4 C5 -3.6(5) . .
N3 Fe1 N2 O2 -55.5(3) . .
N3 Fe1 N2 O2 -113.5(3) 2 .
N3 Fe1 N2 C4 53.5(4) 2 .
N3 Fe1 N2 C4 111.5(3) . .
N3 O3 B1 O1 52.3(4) . .
N3 O3 B1 O2 -70.0(4) . .
N3 O3 B1 C10 172.9(3) . .
N3 C7 C8 C9 89.7(5) . .
N2 Fe1 N2 O2 106.9(3) 2 .
N2 Fe1 N2 C4 -86.1(3) 2 .
N2 O2 B1 O3 49.3(4) . .
N2 O2 B1 O1 -72.7(4) . .
N2 O2 B1 C10 166.3(3) . .
C10 C15 C14 Br2 179.2(3) . .
C10 C15 C14 C13 -0.8(6) . .
C15 C10 B1 O3 102.4(4) . .
C15 C10 B1 O1 -137.6(4) . .
C15 C10 B1 O2 -16.8(5) . .
C15 C10 C11 C12 0.4(6) . .
C13 C12 C11 C10 -1.2(6) . .
C14 C13 C12 Br1 -177.0(3) . .
C14 C13 C12 C11 1.1(6) . .
B1 O3 N3 Fe1 17.7(4) . .
B1 O3 N3 C7 -150.5(3) . .
B1 O1 N1 Fe1 17.2(4) . .
B1 O1 N1 C1 -152.4(3) . .
B1 O2 N2 Fe1 20.2(4) . .
B1 O2 N2 C4 -147.3(3) . .
B1 C10 C15 C14 -177.6(4) . .
B1 C10 C11 C12 178.6(4) . .
C12 C13 C14 Br2 180.0(3) . .
C12 C13 C14 C15 0.0(6) . .
C11 C10 C15 C14 0.7(6) . .
C11 C10 B1 O3 -75.8(4) . .
C11 C10 B1 O1 44.3(5) . .
C11 C10 B1 O2 165.1(3) . .
N1 Fe1 N2 O2 -171.2(3) 2 .
N1 Fe1 N2 O2 30.9(3) . .
N1 Fe1 N2 C4 -4.2(3) 2 .
N1 Fe1 N2 C4 -162.1(3) . .
N1 O1 B1 O3 -71.4(4) . .
N1 O1 B1 O2 51.0(4) . .
N1 O1 B1 C10 170.0(3) . .
N1 C1 C2 C3 -91.3(5) . .
C7 C7 C8 C9 -87.2(6) 2 .
C4 C1 C2 C3 89.2(5) 2 .
C6 C5 C4 N2 78.1(5) . .
C6 C5 C4 C1 -99.5(5) . 2
